data_2012800
loop_
_publ_author_name
'Rghioui, Lotfi'
'El Ammari, Lahcen'
'Benarafa, Larbi'
'Wignacourt, Jean Pierre'

_publ_section_title
;
 K~2~CsYb(PO~4~)~2~
;
_journal_issue 7
_journal_name_full 'Acta Crystallographica Section C'
_journal_page_first i90
_journal_page_last i91
_journal_paper_doi 10.1107/S0108270102008107
_journal_volume 58
_journal_year 2002
_chemical_formula_iupac 'K2 Cs Yb (P O4)2'
_chemical_formula_moiety 'K2 Cs Yb (P O4)2'
_chemical_formula_structural 'K2 Cs Yb (P O4)2'
_chemical_formula_sum 'Cs K2 O8 P2 Yb'
_chemical_formula_weight 574.09
_chemical_name_systematic
;
dipotassium caesium ytterbium bis(phosphate)
;
_space_group_IT_number 164
_symmetry_cell_setting trigonal
_symmetry_space_group_name_Hall '-P 3 2"'
_symmetry_space_group_name_H-M 'P -3 m 1'
_atom_sites_solution_primary direct
_atom_sites_solution_secondary difmap
_cell_angle_alpha 90
_cell_angle_beta 90
_cell_angle_gamma 120
_cell_formula_units_Z 1
_cell_length_a 5.6203(8)
_cell_length_b 5.6203(8)
_cell_length_c 7.9983(10)
_cell_measurement_reflns_used 873
_cell_measurement_temperature 293(2)
_cell_measurement_theta_max 31.2
_cell_measurement_theta_min 4.2
_cell_volume 218.80(5)
_computing_cell_refinement 'Please provide missing details'
_computing_data_collection 'SMART and SAINT (Bruker, 1999)'
_computing_data_reduction 'XPREP (Bruker, 1997)'
_computing_molecular_graphics 'ORTEP-3 for Windows (Farrugia, 1997)'
_computing_publication_material SHELXL97
_computing_structure_refinement 'SHELXL97 (Sheldrick, 1997)'
_computing_structure_solution 'SHELXS97 (Sheldrick, 1997)'
_diffrn_ambient_temperature 293(2)
_diffrn_measured_fraction_theta_full 0.937
_diffrn_measured_fraction_theta_max 0.937
_diffrn_measurement_device_type 'Bruker SMART CCD 1K'
_diffrn_measurement_method \w
_diffrn_radiation_monochromator graphite
_diffrn_radiation_source 'fine-focus sealed tube'
_diffrn_radiation_wavelength 0.71073
_diffrn_reflns_av_R_equivalents 0.032
_diffrn_reflns_av_sigmaI/netI 0.019
_diffrn_reflns_limit_h_max 8
_diffrn_reflns_limit_h_min -8
_diffrn_reflns_limit_k_max 8
_diffrn_reflns_limit_k_min -7
_diffrn_reflns_limit_l_max 11
_diffrn_reflns_limit_l_min -11
_diffrn_reflns_number 2271
_diffrn_reflns_theta_full 31.42
_diffrn_reflns_theta_max 31.42
_diffrn_reflns_theta_min 4.19
_diffrn_standards_decay_% <0.1
_diffrn_standards_interval_count 0
_diffrn_standards_interval_time 0
_diffrn_standards_number 0
_exptl_absorpt_coefficient_mu 16.115
_exptl_absorpt_correction_T_max 1.000
_exptl_absorpt_correction_T_min 0.783
_exptl_absorpt_correction_type analytical
_exptl_absorpt_process_details '[ABSCOR; de Meulenaer & Tompa (1965), Alcock (1969)]'
_exptl_crystal_colour colourless
_exptl_crystal_density_diffrn 4.357
_exptl_crystal_density_meas ?
_exptl_crystal_description prism
_exptl_crystal_F_000 257
_exptl_crystal_size_max 0.015
_exptl_crystal_size_mid 0.010
_exptl_crystal_size_min 0.006
_refine_diff_density_max 0.75
_refine_diff_density_min -2.19
_refine_ls_extinction_coef 0.056(3)
_refine_ls_extinction_expression Fc^*^=kFc[1+0.001xFc^2^\l^3^/sin(2\q)]^-1/4^
_refine_ls_extinction_method 'SHELXL97 (Sheldrick, 1997)'
_refine_ls_goodness_of_fit_ref 1.155
_refine_ls_hydrogen_treatment none
_refine_ls_matrix_type full
_refine_ls_number_parameters 21
_refine_ls_number_reflns 295
_refine_ls_number_restraints 0
_refine_ls_restrained_S_all 1.155
_refine_ls_R_factor_all 0.016
_refine_ls_R_factor_gt 0.016
_refine_ls_shift/su_max 0.016
_refine_ls_shift/su_mean 0.003
_refine_ls_structure_factor_coef Fsqd
_refine_ls_weighting_details 'calc w = 1/[\s^2^(Fo^2^)+(0.0174P)^2^+0.3268P] where P=(Fo^2^+2Fc^2^)/3'
_refine_ls_weighting_scheme calc
_refine_ls_wR_factor_all 0.039
_refine_ls_wR_factor_ref 0.039
_reflns_number_gt 288
_reflns_number_total 295
_reflns_threshold_expression I>2\s(I)
_cod_data_source_file dn1010.cif
_cod_data_source_block I
_cod_depositor_comments
;
The following automatic conversions were performed:

'_exptl_crystal_density_meas' value 'not measured' was changed to '?'
- the value is perceived as not measured.

Automatic conversion script
Id: cif_fix_values 3008 2015-01-20 13:52:24Z robertas 
;
_cod_database_code 2012800
_cod_database_fobs_code 2012800

loop_
_symmetry_equiv_pos_as_xyz
'x, y, z'
'-y, x-y, z'
'-y, -x, z'
'-x+y, -x, z'
'x, x-y, z'
'-x+y, y, z'
'-x, -y, -z'
'y, -x+y, -z'
'y, x, -z'
'x-y, x, -z'
'-x, -x+y, -z'
'x-y, -y, -z'

loop_
_atom_site_label
_atom_site_fract_x
_atom_site_fract_y
_atom_site_fract_z
_atom_site_U_iso_or_equiv
_atom_site_adp_type
_atom_site_calc_flag
_atom_site_refinement_flags
_atom_site_occupancy
_atom_site_disorder_assembly
_atom_site_disorder_group
_atom_site_type_symbol
Yb 0.0000 0.0000 0.0000 0.00805(15) Uani d S 1 . . Yb
Cs 0.0000 0.0000 0.5000 0.01616(15) Uani d S 1 . . Cs
P 0.3333 0.6667 0.77364(19) 0.0067(3) Uani d S 1 . . P
K 0.3333 0.6667 0.25135(19) 0.0163(3) Uani d S 1 . . K
O1 0.1842(3) 0.8158(3) 0.8398(3) 0.0186(5) Uani d S 1 . . O
O2 0.3333 0.6667 0.5850(6) 0.0229(10) Uani d S 1 . . O

loop_
_atom_site_aniso_label
_atom_site_aniso_U_11
_atom_site_aniso_U_22
_atom_site_aniso_U_33
_atom_site_aniso_U_12
_atom_site_aniso_U_13
_atom_site_aniso_U_23
Yb 0.00765(16) 0.00765(16) 0.0089(2) 0.00382(8) 0.000 0.000
Cs 0.01919(19) 0.01919(19) 0.0101(3) 0.00960(10) 0.000 0.000
P 0.0065(4) 0.0065(4) 0.0070(6) 0.00324(18) 0.000 0.000
K 0.0125(3) 0.0125(3) 0.0239(7) 0.00627(17) 0.000 0.000
O1 0.0172(9) 0.0172(9) 0.0249(13) 0.0112(10) 0.0038(5) -0.0038(5)
O2 0.0299(16) 0.0299(16) 0.009(2) 0.0149(8) 0.000 0.000

loop_
_atom_type_symbol
_atom_type_description
_atom_type_scat_dispersion_real
_atom_type_scat_dispersion_imag
_atom_type_scat_source
Yb Yb -0.3850 5.5486 'International Tables Vol C Tables 4.2.6.8 and 6.1.1.4'
Cs Cs -0.3680 2.1192 'International Tables Vol C Tables 4.2.6.8 and 6.1.1.4'
K K 0.2009 0.2494 'International Tables Vol C Tables 4.2.6.8 and 6.1.1.4'
P P 0.1023 0.0942 'International Tables Vol C Tables 4.2.6.8 and 6.1.1.4'
O O 0.0106 0.0060 'International Tables Vol C Tables 4.2.6.8 and 6.1.1.4'

loop_
_diffrn_radiation_type
'Mo K\a'

loop_
_geom_angle_atom_site_label_1
_geom_angle_atom_site_label_2
_geom_angle_atom_site_label_3
_geom_angle_site_symmetry_1
_geom_angle_site_symmetry_3
_geom_angle
_geom_angle_publ_flag
O1 Yb O1 7_566 1_544 180.00(12) yes
O1 Yb O1 2_664 1_544 89.59(10) yes
O1 Yb K 2_664 1_545 130.69(2) no
O1 Yb K 1_544 1_545 67.33(8) no
O1 Yb K 2_664 7_565 49.31(2) no
O1 Yb K 1_544 7_565 112.67(8) no
K Yb K 7_565 1_545 180.0 no
K Yb K 1_545 7 85.19(3) no
O1 Cs O1 2_665 8_446 180.0 no
O1 Cs O1 2_665 7_566 123.03(7) no
O1 Cs O2 2_665 7_566 84.35(7) no
O1 Cs O2 1_545 7_566 135.24(9) no
O2 Cs O2 1_545 . 115.91(5) no
O2 P O1 . . 110.02(11) yes
O1 P O1 . 2_665 108.92(12) yes
O2 P K . 7_566 86.47(4) no
O1 P K . 7_566 63.39(3) no
O1 P K 4_565 7_566 163.50(13) no
K P K 7_566 7_676 119.626(9) no
O1 P K . 1_556 69.98(11) no
K P K 7_566 1_556 93.53(4) no
O2 P Cs . 1_565 56.00(2) no
O1 P Cs . 1_565 54.02(11) no
O1 P Cs 4_565 1_565 125.52(5) no
K P Cs 7_566 1_565 63.38(2) no
K P Cs 7_666 1_565 142.47(6) no
K P Cs 1_556 1_565 124.00(2) no
Cs P Cs 1_565 . 91.77(3) no
O2 K O1 . 8_456 104.52(6) no
O1 K O1 8_456 10_666 64.55(10) no
O1 K O1 8_456 7_566 51.23(10) no
O1 K O1 10_666 7_566 113.94(5) no
O1 K O1 7_566 7_676 150.16(12) no
O2 K P . 7_566 93.53(4) no
O1 K P 8_456 7_566 28.36(5) no
O1 K P 10_666 7_566 92.47(5) no
O1 K P 7_676 7_566 142.24(6) no
P K P 7_566 7_676 119.626(9) no
O2 K Cs . 1_565 58.50(2) no
O1 K Cs 8_456 1_565 56.12(6) no
O1 K Cs 7_566 1_565 94.64(5) no
O1 K Cs 8_556 1_565 150.40(6) no
P K Cs 7_566 1_565 66.84(2) no
P K Cs 7_666 1_565 152.02(6) no
Cs K Cs 1_565 1_665 95.19(3) no
P O1 Yb . 1_566 164.47(18) no
P O1 K . 7_566 88.24(6) no
Yb O1 K 1_566 7_566 95.63(5) no
K O1 K 7_566 7_676 150.16(12) no
P O1 Cs . 1_565 103.39(13) no
Yb O1 Cs 1_566 1_565 92.14(9) no
K O1 Cs 7_566 1_565 76.02(6) no
P O2 K . . 180.0000(10) no
P O2 Cs . 1_565 101.83(8) no
K O2 Cs . 1_565 78.17(8) no
Cs O2 Cs 1_565 . 115.91(5) no

loop_
_geom_bond_atom_site_label_1
_geom_bond_atom_site_label_2
_geom_bond_site_symmetry_2
_geom_bond_distance
_geom_bond_publ_flag
Yb O1 1_544 2.204(3) yes
Yb K . 3.8172(10) no
Cs O1 1_545 3.256(3) yes
Cs O2 . 3.3153(11) yes
P O2 . 1.509(5) yes
P O1 . 1.545(3) yes
P K 7_566 3.2510(6) no
P K 1_556 3.821(2) no
P Cs 1_565 3.9140(10) no
K O2 . 2.668(5) yes
K O1 7_566 2.908(2) yes
K P 7_566 3.2510(6) no
K Cs 1_565 3.8058(10) no
